data_1512578
loop_
_publ_author_name
'Yugandar, Somaraju'
'Misra, Nimesh C.'
'Parameshwarappa, Gangajji'
'Panda, Kausik'
'Ila, Hiriyakkanavar'

_publ_section_title
;
 Reaction of Cyclic \a-Oxoketene Dithioacetals with Methylene Isocyanides:
 A Novel Pyrrole Annulation--Ring-Expansion Domino Process
;
_journal_issue 20
_journal_name_full 'Organic Letters'
_journal_page_first 5250
_journal_paper_doi 10.1021/ol402469v
_journal_volume 15
_journal_year 2013
_chemical_formula_moiety 'C19 H15 N O3 S'
_chemical_formula_sum 'C19 H15 N O3 S'
_chemical_formula_weight 337.38
_chemical_name_systematic
;
 ?
;
_space_group_IT_number 2
_symmetry_cell_setting triclinic
_symmetry_space_group_name_Hall '-P 1'
_symmetry_space_group_name_H-M 'P -1'
_atom_sites_solution_hydrogens geom
_atom_sites_solution_primary direct
_atom_sites_solution_secondary difmap
_audit_creation_method SHELXL-97
_cell_angle_alpha 87.884(5)
_cell_angle_beta 84.376(5)
_cell_angle_gamma 85.268(5)
_cell_formula_units_Z 2
_cell_length_a 7.529(5)
_cell_length_b 8.069(5)
_cell_length_c 12.582(5)
_cell_measurement_reflns_used 999
_cell_measurement_temperature 293(2)
_cell_measurement_theta_max 28.0
_cell_measurement_theta_min 2.70
_cell_volume 757.8(8)
_computing_structure_refinement 'SHELXL-97 (Sheldrick, 1997)'
_diffrn_ambient_temperature 293(2)
_diffrn_measured_fraction_theta_full 0.982
_diffrn_measured_fraction_theta_max 0.982
_diffrn_radiation_monochromator graphite
_diffrn_radiation_source 'fine-focus sealed tube'
_diffrn_radiation_type MoK\a
_diffrn_radiation_wavelength 0.71069
_diffrn_reflns_av_R_equivalents 0.0194
_diffrn_reflns_av_sigmaI/netI 0.0311
_diffrn_reflns_limit_h_max 10
_diffrn_reflns_limit_h_min -9
_diffrn_reflns_limit_k_max 10
_diffrn_reflns_limit_k_min -8
_diffrn_reflns_limit_l_max 16
_diffrn_reflns_limit_l_min -13
_diffrn_reflns_number 5059
_diffrn_reflns_theta_full 28.01
_diffrn_reflns_theta_max 28.01
_diffrn_reflns_theta_min 2.73
_exptl_absorpt_coefficient_mu 0.231
_exptl_absorpt_correction_T_max 0.9661
_exptl_absorpt_correction_T_min 0.9552
_exptl_absorpt_correction_type empirical
_exptl_crystal_colour yellow
_exptl_crystal_density_diffrn 1.479
_exptl_crystal_density_method 'not measured'
_exptl_crystal_description block
_exptl_crystal_F_000 352
_exptl_crystal_size_max 0.20
_exptl_crystal_size_mid 0.18
_exptl_crystal_size_min 0.15
_refine_diff_density_max 0.404
_refine_diff_density_min -0.282
_refine_diff_density_rms 0.073
_refine_ls_extinction_method none
_refine_ls_goodness_of_fit_ref 1.048
_refine_ls_hydrogen_treatment refU
_refine_ls_matrix_type full
_refine_ls_number_parameters 217
_refine_ls_number_reflns 3589
_refine_ls_number_restraints 0
_refine_ls_restrained_S_all 1.048
_refine_ls_R_factor_all 0.0454
_refine_ls_R_factor_gt 0.0410
_refine_ls_shift/su_max 0.000
_refine_ls_shift/su_mean 0.000
_refine_ls_structure_factor_coef Fsqd
_refine_ls_weighting_details 'calc w=1/[\s^2^(Fo^2^)+(0.0605P)^2^+0.3169P] where P=(Fo^2^+2Fc^2^)/3'
_refine_ls_weighting_scheme calc
_refine_ls_wR_factor_gt 0.1054
_refine_ls_wR_factor_ref 0.1087
_reflns_number_gt 3228
_reflns_number_total 3589
_reflns_threshold_expression >2sigma(I)
_cod_data_source_file ol402469v_si_002.cif
_cod_data_source_block KP376
_cod_depositor_comments
;
The following automatic conversions were performed:

'_symmetry_cell_setting' value 'Triclinic' changed to 'triclinic'
according to /home/saulius/struct/CIF-dictionaries/cif_core.dic
dictionary named 'cif_core.dic' version 2.4.2 from 2011-04-26.

Automatic conversion script
Id: cif_fix_values 1891 2012-01-12 08:04:46Z andrius 
;
_cod_original_sg_symbol_H-M P-1
_cod_database_code 1512578

loop_
_symmetry_equiv_pos_as_xyz
'x, y, z'
'-x, -y, -z'

loop_
_atom_site_label
_atom_site_type_symbol
_atom_site_fract_x
_atom_site_fract_y
_atom_site_fract_z
_atom_site_U_iso_or_equiv
_atom_site_adp_type
_atom_site_occupancy
_atom_site_symmetry_multiplicity
_atom_site_calc_flag
_atom_site_refinement_flags
S1 S 0.09983(5) 0.09120(5) 0.37064(3) 0.01571(11) Uani 1 1 d .
N1 N 0.34821(16) 0.38168(15) 0.15463(10) 0.0130(2) Uani 1 1 d .
H1N1 H 0.4085 0.4690 0.1354 0.016 Uiso 1 1 d .
O1 O 0.42801(15) 0.37105(13) -0.07590(8) 0.0180(2) Uani 1 1 d .
O2 O 0.34619(17) 0.60382(14) 0.32050(9) 0.0240(3) Uani 1 1 d .
O3 O 0.24705(15) 0.40701(13) 0.43755(8) 0.0191(2) Uani 1 1 d .
C1 C 0.36973(19) 0.08279(18) -0.18205(11) 0.0144(3) Uani 1 1 d .
H1 H 0.4259 0.1668 -0.2213 0.017 Uiso 1 1 calc R
C2 C 0.33041(19) -0.05838(19) -0.23336(12) 0.0170(3) Uani 1 1 d .
H2 H 0.3576 -0.0668 -0.3068 0.020 Uiso 1 1 calc R
C3 C 0.25146(19) -0.18475(19) -0.17532(12) 0.0166(3) Uani 1 1 d .
H3 H 0.2268 -0.2788 -0.2100 0.020 Uiso 1 1 calc R
C4 C 0.12604(19) -0.30540(18) -0.00440(12) 0.0162(3) Uani 1 1 d .
H4 H 0.1028 -0.4005 -0.0386 0.019 Uiso 1 1 calc R
C5 C 0.08190(19) -0.29234(18) 0.10320(12) 0.0158(3) Uani 1 1 d .
H5 H 0.0284 -0.3786 0.1417 0.019 Uiso 1 1 calc R
C6 C 0.11671(19) -0.14950(18) 0.15636(12) 0.0144(3) Uani 1 1 d .
H6 H 0.0862 -0.1433 0.2296 0.017 Uiso 1 1 calc R
C7 C 0.21067(18) 0.18911(17) 0.25886(11) 0.0128(3) Uani 1 1 d .
C8 C 0.28304(18) 0.34437(18) 0.25661(11) 0.0134(3) Uani 1 1 d .
C9 C 0.36570(18) 0.25333(17) -0.02358(11) 0.0125(3) Uani 1 1 d .
C10 C 0.32591(18) 0.09888(17) -0.07332(11) 0.0124(3) Uani 1 1 d .
C11 C 0.24289(17) -0.02966(17) -0.01113(11) 0.0121(3) Uani 1 1 d .
C12 C 0.20697(18) -0.17449(18) -0.06389(12) 0.0139(3) Uani 1 1 d .
C13 C 0.19520(18) -0.01864(17) 0.10184(11) 0.0118(3) Uani 1 1 d .
C14 C 0.23618(18) 0.13219(17) 0.15217(11) 0.0118(3) Uani 1 1 d .
C15 C 0.32120(18) 0.25565(17) 0.09098(11) 0.0122(3) Uani 1 1 d .
C16 C 0.29639(19) 0.46660(18) 0.33938(11) 0.0151(3) Uani 1 1 d .
C17 C 0.2378(2) 0.5219(2) 0.52443(12) 0.0213(3) Uani 1 1 d .
H17A H 0.1437 0.6100 0.5168 0.026 Uiso 1 1 calc R
H17B H 0.3507 0.5716 0.5253 0.026 Uiso 1 1 calc R
C18 C 0.1982(3) 0.4200(2) 0.62534(13) 0.0319(4) Uani 1 1 d .
H18A H 0.1904 0.4902 0.6858 0.048 Uiso 1 1 calc R
H18B H 0.2923 0.3334 0.6315 0.048 Uiso 1 1 calc R
H18C H 0.0865 0.3713 0.6230 0.048 Uiso 1 1 calc R
C19 C 0.2865(2) 0.0028(2) 0.43953(12) 0.0206(3) Uani 1 1 d .
H19A H 0.2426 -0.0552 0.5035 0.031 Uiso 1 1 calc R
H19B H 0.3562 0.0902 0.4578 0.031 Uiso 1 1 calc R
H19C H 0.3600 -0.0734 0.3939 0.031 Uiso 1 1 calc R

loop_
_atom_site_aniso_label
_atom_site_aniso_U_11
_atom_site_aniso_U_22
_atom_site_aniso_U_33
_atom_site_aniso_U_23
_atom_site_aniso_U_13
_atom_site_aniso_U_12
S1 0.01591(18) 0.0191(2) 0.01206(19) 0.00002(13) 0.00177(12) -0.00509(13)
N1 0.0154(6) 0.0111(5) 0.0127(6) -0.0010(4) -0.0008(4) -0.0026(4)
O1 0.0251(6) 0.0147(5) 0.0146(5) 0.0011(4) 0.0007(4) -0.0069(4)
O2 0.0380(7) 0.0176(6) 0.0170(6) -0.0032(4) 0.0011(5) -0.0097(5)
O3 0.0301(6) 0.0158(5) 0.0117(5) -0.0041(4) 0.0003(4) -0.0041(4)
C1 0.0140(6) 0.0161(7) 0.0132(7) 0.0006(5) -0.0017(5) -0.0014(5)
C2 0.0165(7) 0.0223(8) 0.0125(7) -0.0042(5) -0.0015(5) -0.0011(6)
C3 0.0153(7) 0.0179(7) 0.0173(7) -0.0064(5) -0.0029(5) -0.0022(5)
C4 0.0145(6) 0.0136(7) 0.0212(8) -0.0031(5) -0.0031(5) -0.0022(5)
C5 0.0162(7) 0.0115(7) 0.0201(7) 0.0015(5) -0.0013(5) -0.0036(5)
C6 0.0144(6) 0.0149(7) 0.0138(7) 0.0002(5) -0.0009(5) -0.0010(5)
C7 0.0122(6) 0.0135(7) 0.0125(7) -0.0002(5) -0.0006(5) -0.0006(5)
C8 0.0139(6) 0.0132(7) 0.0130(7) -0.0011(5) -0.0009(5) 0.0001(5)
C9 0.0118(6) 0.0130(7) 0.0126(7) 0.0005(5) -0.0009(5) -0.0002(5)
C10 0.0116(6) 0.0130(7) 0.0127(7) -0.0018(5) -0.0019(5) -0.0001(5)
C11 0.0099(6) 0.0123(7) 0.0141(7) -0.0011(5) -0.0023(5) 0.0003(5)
C12 0.0118(6) 0.0124(7) 0.0177(7) -0.0021(5) -0.0026(5) -0.0007(5)
C13 0.0103(6) 0.0112(6) 0.0139(7) -0.0006(5) -0.0016(5) 0.0003(5)
C14 0.0109(6) 0.0125(6) 0.0117(6) -0.0006(5) -0.0004(5) 0.0001(5)
C15 0.0130(6) 0.0111(6) 0.0127(7) -0.0018(5) -0.0012(5) -0.0014(5)
C16 0.0154(6) 0.0161(7) 0.0137(7) -0.0026(5) -0.0010(5) -0.0009(5)
C17 0.0287(8) 0.0211(8) 0.0147(7) -0.0077(6) -0.0007(6) -0.0042(6)
C18 0.0496(11) 0.0325(10) 0.0148(8) -0.0050(7) -0.0006(7) -0.0113(8)
C19 0.0219(8) 0.0226(8) 0.0168(7) 0.0054(6) -0.0009(6) -0.0020(6)

loop_
_atom_type_symbol
_atom_type_description
_atom_type_scat_dispersion_real
_atom_type_scat_dispersion_imag
_atom_type_scat_source
C C 0.0033 0.0016 'International Tables Vol C Tables 4.2.6.8 and 6.1.1.4'
H H 0.0000 0.0000 'International Tables Vol C Tables 4.2.6.8 and 6.1.1.4'
N N 0.0061 0.0033 'International Tables Vol C Tables 4.2.6.8 and 6.1.1.4'
O O 0.0106 0.0060 'International Tables Vol C Tables 4.2.6.8 and 6.1.1.4'
S S 0.1246 0.1234 'International Tables Vol C Tables 4.2.6.8 and 6.1.1.4'

loop_
_geom_angle_atom_site_label_1
_geom_angle_atom_site_label_2
_geom_angle_atom_site_label_3
_geom_angle
C7 S1 C19 101.39(8)
C15 N1 C8 109.02(12)
C16 O3 C17 116.89(12)
C10 C1 C2 120.65(14)
C3 C2 C1 119.93(14)
C2 C3 C12 121.23(14)
C5 C4 C12 120.15(14)
C4 C5 C6 120.69(14)
C13 C6 C5 121.29(14)
C8 C7 C14 106.47(12)
C8 C7 S1 126.28(11)
C14 C7 S1 127.17(11)
N1 C8 C7 108.79(12)
N1 C8 C16 118.08(13)
C7 C8 C16 133.12(13)
O1 C9 C15 123.10(13)
O1 C9 C10 122.65(13)
C15 C9 C10 114.23(12)
C1 C10 C11 120.67(13)
C1 C10 C9 118.41(13)
C11 C10 C9 120.92(13)
C12 C11 C10 118.17(13)
C12 C11 C13 119.17(13)
C10 C11 C13 122.66(13)
C3 C12 C4 120.99(13)
C3 C12 C11 119.32(13)
C4 C12 C11 119.69(14)
C6 C13 C11 119.00(13)
C6 C13 C14 124.05(13)
C11 C13 C14 116.95(12)
C15 C14 C7 106.22(12)
C15 C14 C13 119.93(13)
C7 C14 C13 133.84(13)
N1 C15 C14 109.50(12)
N1 C15 C9 125.25(12)
C14 C15 C9 125.18(12)
O2 C16 O3 124.12(14)
O2 C16 C8 123.85(14)
O3 C16 C8 112.03(13)
O3 C17 C18 105.85(13)

loop_
_geom_bond_atom_site_label_1
_geom_bond_atom_site_label_2
_geom_bond_distance
S1 C7 1.7594(15)
S1 C19 1.8066(17)
N1 C15 1.3576(18)
N1 C8 1.3602(19)
O1 C9 1.2339(18)
O2 C16 1.206(2)
O3 C16 1.3381(18)
O3 C17 1.4524(18)
C1 C10 1.384(2)
C1 C2 1.396(2)
C2 C3 1.373(2)
C3 C12 1.413(2)
C4 C5 1.368(2)
C4 C12 1.416(2)
C5 C6 1.409(2)
C6 C13 1.380(2)
C7 C8 1.405(2)
C7 C14 1.425(2)
C8 C16 1.477(2)
C9 C15 1.448(2)
C9 C10 1.480(2)
C10 C11 1.425(2)
C11 C12 1.423(2)
C11 C13 1.436(2)
C13 C14 1.461(2)
C14 C15 1.3953(19)
C17 C18 1.506(2)

loop_
_geom_torsion_atom_site_label_1
_geom_torsion_atom_site_label_2
_geom_torsion_atom_site_label_3
_geom_torsion_atom_site_label_4
_geom_torsion
C10 C1 C2 C3 -1.6(2)
C1 C2 C3 C12 0.6(2)
C12 C4 C5 C6 -0.3(2)
C4 C5 C6 C13 0.3(2)
C19 S1 C7 C8 -80.22(14)
C19 S1 C7 C14 103.56(13)
C15 N1 C8 C7 -0.26(16)
C15 N1 C8 C16 -179.16(12)
C14 C7 C8 N1 0.39(15)
S1 C7 C8 N1 -176.48(10)
C14 C7 C8 C16 179.06(15)
S1 C7 C8 C16 2.2(2)
C2 C1 C10 C11 1.2(2)
C2 C1 C10 C9 -178.18(13)
O1 C9 C10 C1 3.6(2)
C15 C9 C10 C1 -177.77(12)
O1 C9 C10 C11 -175.75(13)
C15 C9 C10 C11 2.83(19)
C1 C10 C11 C12 0.1(2)
C9 C10 C11 C12 179.53(12)
C1 C10 C11 C13 179.92(12)
C9 C10 C11 C13 -0.7(2)
C2 C3 C12 C4 -179.82(13)
C2 C3 C12 C11 0.7(2)
C5 C4 C12 C3 -179.19(13)
C5 C4 C12 C11 0.3(2)
C10 C11 C12 C3 -1.1(2)
C13 C11 C12 C3 179.12(12)
C10 C11 C12 C4 179.44(12)
C13 C11 C12 C4 -0.4(2)
C5 C6 C13 C11 -0.4(2)
C5 C6 C13 C14 -179.49(13)
C12 C11 C13 C6 0.4(2)
C10 C11 C13 C6 -179.38(12)
C12 C11 C13 C14 179.57(12)
C10 C11 C13 C14 -0.2(2)
C8 C7 C14 C15 -0.36(15)
S1 C7 C14 C15 176.47(10)
C8 C7 C14 C13 178.60(14)
S1 C7 C14 C13 -4.6(2)
C6 C13 C14 C15 177.86(13)
C11 C13 C14 C15 -1.26(19)
C6 C13 C14 C7 -1.0(2)
C11 C13 C14 C7 179.89(14)
C8 N1 C15 C14 0.03(16)
C8 N1 C15 C9 177.23(13)
C7 C14 C15 N1 0.21(15)
C13 C14 C15 N1 -178.92(12)
C7 C14 C15 C9 -176.99(12)
C13 C14 C15 C9 3.9(2)
O1 C9 C15 N1 -2.7(2)
C10 C9 C15 N1 178.70(12)
O1 C9 C15 C14 174.05(13)
C10 C9 C15 C14 -4.5(2)
C17 O3 C16 O2 6.0(2)
C17 O3 C16 C8 -174.11(12)
N1 C8 C16 O2 7.2(2)
C7 C8 C16 O2 -171.37(15)
N1 C8 C16 O3 -172.70(12)
C7 C8 C16 O3 8.7(2)
C16 O3 C17 C18 -174.47(14)
